data_7206294
loop_
_publ_author_name
'Oswald, Iain D. H.'
'Urquhart, Andrew J.'

_publ_section_title
;
 Polymorphism and polymerisation of acrylic and methacrylic acid at
 high pressure
;
_journal_issue 14
_journal_name_full CrystEngComm
_journal_page_first 4503
_journal_paper_doi 10.1039/c1ce05295k
_journal_volume 13
_journal_year 2011
_chemical_formula_moiety 'C3 H4 O2'
_chemical_formula_sum 'C3 H4 O2'
_chemical_formula_weight 72.06
_space_group_IT_number 72
_symmetry_cell_setting orthorhombic
_symmetry_space_group_name_Hall '-I 2 2c'
_symmetry_space_group_name_H-M 'I b a m'
_atom_sites_solution_hydrogens geom
_atom_sites_solution_primary direct
_audit_creation_date 11-02-15
_audit_creation_method CRYSTALS_ver_14.11
_cell_angle_alpha 90
_cell_angle_beta 90
_cell_angle_gamma 90
_cell_formula_units_Z 8
_cell_length_a 9.959(3)
_cell_length_b 11.667(3)
_cell_length_c 6.3044(11)
_cell_measurement_reflns_used 400
_cell_measurement_temperature 293
_cell_measurement_theta_max 18
_cell_measurement_theta_min 5
_cell_volume 732.5(3)
_computing_cell_refinement 'Apex2 (Bruker AXS, 2006)'
_computing_data_collection 'Apex2 (Bruker AXS, 2006)'
_computing_data_reduction 'Apex2 (Bruker AXS, 2006)'
_computing_molecular_graphics 'CAMERON (Watkin et al., 1996)'
_computing_publication_material 'CRYSTALS (Betteridge et al., 2003)'
_computing_structure_refinement 'CRYSTALS (Betteridge et al., 2003)'
_computing_structure_solution 'SHELXS 86 (Sheldrick, 1986)'
_diffrn_ambient_pressure 400000
_diffrn_ambient_temperature 293
_diffrn_measured_fraction_theta_full 0.763
_diffrn_measured_fraction_theta_max 0.680
_diffrn_measurement_device Area
_diffrn_measurement_device_type 'Bruker Kappa Apex2'
_diffrn_measurement_method \w
_diffrn_radiation_monochromator graphite
_diffrn_radiation_type 'Mo K\a'
_diffrn_radiation_wavelength 0.71073
_diffrn_reflns_av_R_equivalents 0.034
_diffrn_reflns_limit_h_max 9
_diffrn_reflns_limit_h_min -9
_diffrn_reflns_limit_k_max 11
_diffrn_reflns_limit_k_min -10
_diffrn_reflns_limit_l_max 7
_diffrn_reflns_limit_l_min -6
_diffrn_reflns_number 1615
_diffrn_reflns_theta_full 17.451
_diffrn_reflns_theta_max 23.268
_diffrn_reflns_theta_min 5.183
_diffrn_standards_number 0
_exptl_absorpt_coefficient_mu 0.111
_exptl_absorpt_correction_T_max 0.99
_exptl_absorpt_correction_T_min 0.82
_exptl_absorpt_correction_type multi-scan
_exptl_absorpt_process_details 'SADABS (Siemens, 1996)'
_exptl_crystal_colour colourless
_exptl_crystal_density_diffrn 1.307
_exptl_crystal_density_method 'not measured'
_exptl_crystal_description plate
_exptl_crystal_F_000 304
_exptl_crystal_size_max 0.300
_exptl_crystal_size_mid 0.300
_exptl_crystal_size_min 0.050
_refine_diff_density_max 0.21
_refine_diff_density_min -0.28
_refine_ls_extinction_method None
_refine_ls_goodness_of_fit_ref 1.0324
_refine_ls_hydrogen_treatment none
_refine_ls_matrix_type full
_refine_ls_number_parameters 34
_refine_ls_number_reflns 201
_refine_ls_number_restraints 31
_refine_ls_R_factor_all 0.0761
_refine_ls_R_factor_gt 0.0427
_refine_ls_shift/su_max 0.0000803
_refine_ls_shift/su_mean 0.0000163
_refine_ls_structure_factor_coef Fsqd
_refine_ls_weighting_details
;
Method= Modified Sheldrick
w=1/[\s^2^(F^2^) + ( 0.07P)^2^ + 0.02P]
,where P=(max(Fo^2^,0) + 2Fc^2^)/3
;
_refine_ls_weighting_scheme calc
_refine_ls_wR_factor_all 0.1187
_refine_ls_wR_factor_gt 0.0931
_refine_ls_wR_factor_ref 0.1187
_reflns_limit_h_max 9
_reflns_limit_h_min 0
_reflns_limit_k_max 11
_reflns_limit_k_min 0
_reflns_limit_l_max 6
_reflns_limit_l_min 0
_reflns_number_gt 113
_reflns_number_total 201
_reflns_threshold_expression I>2.0\s(I)
_oxford_diffrn_Wilson_B_factor 0.00
_oxford_diffrn_Wilson_scale 0.00
_oxford_refine_ls_r_factor_ref 0.0761
_oxford_refine_ls_scale 0.1885(7)
_oxford_reflns_number_all 201
_oxford_reflns_threshold_expression_ref I>-10.0\s(I)
_cod_data_source_file c1ce05295k.txt
_cod_data_source_block 1
_cod_depositor_comments
;
The following automatic conversions were performed:

'_symmetry_cell_setting' value 'Orthorhombic' changed to
'orthorhombic' according to
/home/saulius/struct/CIF-dictionaries/cif_core.dic dictionary named
'cif_core.dic' version 2.4.1 from 2010-06-29.

Automatic conversion script
Id: cif_fix_values 1715 2011-07-08 13:25:40Z adriana 
;
_cod_original_sg_symbol_H-M 'I b a m '
_cod_database_code 7206294

loop_
_symmetry_equiv_pos_as_xyz
x,y,z
-x,-y,-z
x+1/2,y+1/2,z+1/2
-x+1/2,-y+1/2,-z+1/2
-x+1/2,y+1/2,z
x+1/2,-y+1/2,-z
-x+1,y+1,z+1/2
x+1,-y+1,-z+1/2
x+1/2,-y+1/2,z
-x+1/2,y+1/2,-z
x+1,-y+1,z+1/2
-x+1,y+1,-z+1/2
-x,-y,z
x,y,-z
-x+1/2,-y+1/2,z+1/2
x+1/2,y+1/2,-z+1/2

loop_
_atom_site_label
_atom_site_type_symbol
_atom_site_fract_x
_atom_site_fract_y
_atom_site_fract_z
_atom_site_U_iso_or_equiv
_atom_site_occupancy
_atom_site_adp_type
_atom_site_refinement_flags_posn
_atom_site_refinement_flags_adp
_atom_site_refinement_flags_occupancy
_atom_site_disorder_assembly
_atom_site_disorder_group
_atom_site_attached_hydrogens
O1 O 0.6663(3) 0.5640(2) 0.500000(7) 0.0825 1.0000 Uani S TU . . . .
O2 O 0.4589(3) 0.6364(2) 0.5000 0.0744 1.0000 Uani S TU . . . .
C1 C 0.5814(6) 0.6502(4) 0.5000 0.0623 1.0000 Uani S TU . . . .
C2 C 0.6462(5) 0.7626(4) 0.500000(7) 0.0800 1.0000 Uani S TU . . . .
C3 C 0.5768(6) 0.8566(5) 0.500000(5) 0.1070 1.0000 Uani S TU . . . .
H1 H 0.6177 0.5039 0.5000 0.1223 1.0000 Uiso RS . . . . .
H2 H 0.7466 0.7681 0.5000 0.1043 1.0000 Uiso RS . . . . .
H3 H 0.6146 0.9332 0.5000 0.1303 1.0000 Uiso RS . . . . .
H4 H 0.4781 0.8538 0.5000 0.1303 1.0000 Uiso RS . . . . .

loop_
_atom_site_aniso_label
_atom_site_aniso_U_11
_atom_site_aniso_U_22
_atom_site_aniso_U_33
_atom_site_aniso_U_23
_atom_site_aniso_U_13
_atom_site_aniso_U_12
O1 0.052(3) 0.066(2) 0.130(2) 0.0000 0.0000 0.0051(13)
O2 0.047(3) 0.062(2) 0.115(2) 0.0000 0.0000 0.0001(12)
C1 0.047(3) 0.062(3) 0.078(2) 0.0000 0.0000 0.0023(14)
C2 0.059(4) 0.068(3) 0.113(3) 0.0000 0.0000 -0.0075(14)
C3 0.086(6) 0.060(4) 0.176(5) 0.0000 0.0000 -0.007(2)

loop_
_atom_type_symbol
_atom_type_scat_dispersion_real
_atom_type_scat_dispersion_imag
_atom_type_scat_Cromer_Mann_a1
_atom_type_scat_Cromer_Mann_b1
_atom_type_scat_Cromer_Mann_a2
_atom_type_scat_Cromer_Mann_b2
_atom_type_scat_Cromer_Mann_a3
_atom_type_scat_Cromer_Mann_b3
_atom_type_scat_Cromer_Mann_a4
_atom_type_scat_Cromer_Mann_b4
_atom_type_scat_Cromer_Mann_c
_atom_type_scat_source
C 0.0033 0.0016 2.3100 20.8439 1.0200 10.2075 1.5886 0.5687 0.8650 51.6512 0.2156 'International Tables Vol C 4.2.6.8 and 6.1.1.4'
H 0.0000 0.0000 0.4930 10.5109 0.3229 26.1257 0.1402 3.1424 0.0408 57.7998 0.0030 'International Tables Vol C 4.2.6.8 and 6.1.1.4'
O 0.0106 0.0060 3.0485 13.2771 2.2868 5.7011 1.5463 0.3239 0.8670 32.9089 0.2508 'International Tables Vol C 4.2.6.8 and 6.1.1.4'

loop_
_geom_angle_atom_site_label_1
_geom_angle_site_symmetry_1
_geom_angle_atom_site_label_2
_geom_angle_site_symmetry_2
_geom_angle_atom_site_label_3
_geom_angle_site_symmetry_3
_geom_angle
_geom_angle_publ_flag
C1 . O1 . H1 . 105.3 no
O1 . C1 . O2 . 122.6(5) yes
O1 . C1 . C2 . 113.7(6) yes
O2 . C1 . C2 . 123.7(4) yes
C1 . C2 . C3 . 121.6(6) yes
C1 . C2 . H2 . 119.9 no
C3 . C2 . H2 . 118.5 no
C2 . C3 . H3 . 124.9 no
C2 . C3 . H4 . 120.3 no
H3 . C3 . H4 . 114.8 no

loop_
_geom_bond_atom_site_label_1
_geom_bond_site_symmetry_1
_geom_bond_atom_site_label_2
_geom_bond_site_symmetry_2
_geom_bond_distance
_geom_bond_publ_flag
O1 . C1 . 1.313(5) yes
O1 . H1 . 0.852 no
O2 . C1 . 1.230(5) yes
C1 . C2 . 1.461(7) yes
C2 . C3 . 1.297(7) yes
C2 . H2 . 1.002 no
C3 . H3 . 0.970 no
C3 . H4 . 0.983 no
